data_1565517
loop_
_publ_author_name
'Shen, Qiyao'
'Dai, Guangzhi'
'Li, Aiying'
'Liu, Yang'
'Zhong, Guannan'
'Li, Xiaoju'
'Ren, Xiangmei'
'Sui, Haiyan'
'Fu, Jun'
'Jiao, Nianzhi'
'Zhang, Youming'
'Bian, Xiaoying'
'Zhou, Haibo'

_publ_section_title
;
 Genome-Guided Discovery of Highly Oxygenated Aromatic Polyketides,
 Saccharothrixins D-M, from the Rare Marine Actinomycete
 <i>Saccharothrix</i> sp. D09.
;
_journal_issue 11
_journal_name_full 'Journal of natural products'
_journal_page_first 2875
_journal_page_last 2884
_journal_paper_doi 10.1021/acs.jnatprod.1c00617
_journal_volume 84
_journal_year 2021
_chemical_absolute_configuration ad
_chemical_formula_moiety 'C20 H22 O7'
_chemical_formula_sum 'C20 H22 O7'
_chemical_formula_weight 374.37
_space_group_crystal_system orthorhombic
_space_group_IT_number 19
_space_group_name_Hall 'P 2ac 2ab'
_space_group_name_H-M_alt 'P 21 21 21'
_atom_sites_solution_hydrogens mixed
_atom_sites_solution_primary dual
_audit_creation_date 2021-03-13
_audit_creation_method
;
Olex2 1.3
(compiled 2020.06.28 svn.raecde09e for OlexSys, GUI svn.r6132)
;
_cell_angle_alpha 90
_cell_angle_beta 90
_cell_angle_gamma 90
_cell_formula_units_Z 4
_cell_length_a 6.86720(10)
_cell_length_b 11.92180(10)
_cell_length_c 20.5740(2)
_cell_measurement_reflns_used 12021
_cell_measurement_temperature 100.00(11)
_cell_measurement_theta_max 76.1260
_cell_measurement_theta_min 3.7730
_cell_volume 1684.38(3)
_computing_cell_refinement 'CrysAlisPro 1.171.40.84a (Rigaku OD, 2020)'
_computing_data_collection 'CrysAlisPro 1.171.40.84a (Rigaku OD, 2020)'
_computing_data_reduction 'CrysAlisPro 1.171.40.84a (Rigaku OD, 2020)'
_computing_molecular_graphics 'Olex2 1.3 (Dolomanov et al., 2009)'
_computing_publication_material 'Olex2 1.3 (Dolomanov et al., 2009)'
_computing_structure_refinement 'SHELXL 2018/3 (Sheldrick, 2015)'
_computing_structure_solution 'SHELXT 2014/5 (Sheldrick, 2014)'
_diffrn_ambient_environment N~2~
_diffrn_ambient_temperature 100.00(11)
_diffrn_detector 'Hybrid Pixel Array Detector'
_diffrn_detector_area_resol_mean 10.0000
_diffrn_detector_type HyPix
_diffrn_measured_fraction_theta_full 0.999
_diffrn_measured_fraction_theta_max 0.971
_diffrn_measurement_details
;
List of Runs (angles in degrees, time in seconds):

  # Type    Start    End  Width  t~exp~   \w     \q     \k     \f   Frames
--------------------------------------------------------------------------
  1  \w    -25.00  30.00   0.50    0.05    --  -45.95  19.00  30.00  110
  2  \w    -61.00  27.00   0.50    0.05    --  -45.95  58.00 136.00  176
  3  \w    -65.00 -29.00   0.50    0.06    -- -102.00  58.00 136.00   72
  4  \w    -69.00 -29.00   0.50    0.06    -- -102.00  61.00   0.00   80
  5  \w    -72.00 -29.00   0.50    0.06    -- -102.00  63.00 -33.00   86
  6  \w    -69.00 -29.00   0.50    0.06    -- -102.00  61.00 -60.00   80
  7  \w   -104.00 -29.00   0.50    0.06    -- -102.00  77.00  60.00  150
  8  \w   -174.00 -87.00   0.50    0.06    -- -102.00 -58.00  -4.00  174
  9  \w   -119.00 -74.00   0.50    0.05    --  -45.95-125.00  90.00   90
 10  \w   -119.00 -74.00   0.50    0.05    --  -45.95-125.00 120.00   90
 11  \w   -175.00 -77.00   0.50    0.06    -- -102.00-121.00 121.00  196
 12  \w   -174.00 -89.00   0.50    0.06    -- -102.00 -45.00  60.00  170
 13  \w   -175.00 -89.00   0.50    0.06    -- -102.00 -30.00-120.00  172
 14  \w     23.00 119.00   0.50    0.05    --   45.95  77.00-120.00  192
 15  \w     32.00  69.00   0.50    0.06    --  103.99 -58.00  -4.00   74
 16  \w     31.00 106.00   0.50    0.06    --  103.99 -94.00  60.00  150
 17  \w     31.00  73.00   0.50    0.06    --  103.99 -61.00 150.00   84
 18  \w     31.00 106.00   0.50    0.06    --  103.99 -94.00 120.00  150
 19  \w     31.00  73.00   0.50    0.06    --  103.99 -61.00 -60.00   84
 20  \w     23.00 111.00   0.50    0.05    --   45.95  77.00   0.00  176
 21  \w     31.00 118.00   0.50    0.05    --   45.95  58.00 136.00  174
;
_diffrn_measurement_device 'four-circle diffractometer'
_diffrn_measurement_device_type 'XtaLAB Synergy R, DW system, HyPix'
_diffrn_measurement_method '\w scans'
_diffrn_orient_matrix_type 'CrysAlisPro convention (1999,Acta A55,543-557)'
_diffrn_orient_matrix_UB_11 0.0628893000
_diffrn_orient_matrix_UB_12 0.0195018000
_diffrn_orient_matrix_UB_13 0.0710347000
_diffrn_orient_matrix_UB_21 0.1411840000
_diffrn_orient_matrix_UB_22 0.0926026000
_diffrn_orient_matrix_UB_23 -0.0224064000
_diffrn_orient_matrix_UB_31 -0.1625728000
_diffrn_orient_matrix_UB_32 0.0879542000
_diffrn_orient_matrix_UB_33 0.0078852000
_diffrn_radiation_monochromator mirror
_diffrn_radiation_probe x-ray
_diffrn_radiation_type 'Cu K\a'
_diffrn_radiation_wavelength 1.54184
_diffrn_reflns_av_R_equivalents 0.0387
_diffrn_reflns_av_unetI/netI 0.0268
_diffrn_reflns_Laue_measured_fraction_full 0.999
_diffrn_reflns_Laue_measured_fraction_max 0.971
_diffrn_reflns_limit_h_max 7
_diffrn_reflns_limit_h_min -8
_diffrn_reflns_limit_k_max 14
_diffrn_reflns_limit_k_min -14
_diffrn_reflns_limit_l_max 24
_diffrn_reflns_limit_l_min -25
_diffrn_reflns_number 15977
_diffrn_reflns_point_group_measured_fraction_full 0.999
_diffrn_reflns_point_group_measured_fraction_max 0.954
_diffrn_reflns_theta_full 67.684
_diffrn_reflns_theta_max 76.551
_diffrn_reflns_theta_min 4.286
_diffrn_source 'Rotating-anode X-ray tube'
_diffrn_source_type 'Rigaku (Cu) X-ray Source'
_exptl_absorpt_coefficient_mu 0.936
_exptl_absorpt_correction_T_max 1.00000
_exptl_absorpt_correction_T_min 0.46644
_exptl_absorpt_correction_type multi-scan
_exptl_absorpt_process_details
;
CrysAlisPro 1.171.40.84a (Rigaku Oxford Diffraction, 2020)
Empirical absorption correction using spherical harmonics,
implemented in SCALE3 ABSPACK scaling algorithm.
;
_exptl_crystal_colour colourless
_exptl_crystal_colour_primary colourless
_exptl_crystal_density_diffrn 1.476
_exptl_crystal_description block
_exptl_crystal_F_000 792
_exptl_crystal_size_max 0.1
_exptl_crystal_size_mid 0.1
_exptl_crystal_size_min 0.1
_refine_diff_density_max 0.265
_refine_diff_density_min -0.216
_refine_diff_density_rms 0.047
_refine_ls_abs_structure_details
;
 Flack x determined using 1310 quotients [(I+)-(I-)]/[(I+)+(I-)]
 (Parsons, Flack and Wagner, Acta Cryst. B69 (2013) 249-259).
;
_refine_ls_abs_structure_Flack 0.01(8)
_refine_ls_extinction_method none
_refine_ls_goodness_of_fit_ref 1.096
_refine_ls_hydrogen_treatment mixed
_refine_ls_matrix_type full
_refine_ls_number_parameters 261
_refine_ls_number_reflns 3383
_refine_ls_number_restraints 0
_refine_ls_restrained_S_all 1.096
_refine_ls_R_factor_all 0.0337
_refine_ls_R_factor_gt 0.0327
_refine_ls_shift/su_max 0.003
_refine_ls_shift/su_mean 0.000
_refine_ls_structure_factor_coef Fsqd
_refine_ls_weighting_details 'w=1/[\s^2^(Fo^2^)+(0.0505P)^2^+0.4245P] where P=(Fo^2^+2Fc^2^)/3'
_refine_ls_weighting_scheme calc
_refine_ls_wR_factor_gt 0.0869
_refine_ls_wR_factor_ref 0.0876
_reflns_Friedel_coverage 0.698
_reflns_Friedel_fraction_full 0.998
_reflns_Friedel_fraction_max 0.930
_reflns_number_gt 3274
_reflns_number_total 3383
_reflns_threshold_expression 'I > 2\s(I)'
_cod_data_source_file np1c00617_si_004.cif
_cod_data_source_block 2
_cod_database_code 1565517
_shelx_shelxl_version_number 2018/3
_chemical_oxdiff_formula 'C H O'
_shelx_space_group_comment
;
The symmetry employed for this shelxl refinement is uniquely defined
by the following loop, which should always be used as a source of
symmetry information in preference to the above space-group names.
They are only intended as comments.
;
_shelx_estimated_absorpt_t_max 0.912
_shelx_estimated_absorpt_t_min 0.912
_reflns_odcompleteness_completeness 100.00
_reflns_odcompleteness_iscentric 1
_reflns_odcompleteness_theta 66.97
_olex2_refinement_description
;
1. Fixed Uiso
 At 1.2 times of:
  All C(H) groups, All C(H,H) groups
 At 1.5 times of:
  All C(H,H,H) groups, All O(H) groups
2.a Ternary CH refined with riding coordinates:
 C10(H10), C12(H12), C15(H15)
2.b Secondary CH2 refined with riding coordinates:
 C13(H13A,H13B)
2.c Aromatic/amide H refined with riding coordinates:
 C4(H4A), C7(H7A), C8(H8), C9(H9), C11(H11), C17(H17)
2.d Idealised Me refined as rotating group:
 C19(H19A,H19B,H19C), C20(H20A,H20B,H20C)
;
_olex2_submission_special_instructions 'No special instructions were received'
_oxdiff_exptl_absorpt_empirical_details
;
Empirical correction (ABSPACK) includes:
- Absorption correction using spherical harmonics
- Frame scaling
;
_oxdiff_exptl_absorpt_empirical_full_max 1.781
_oxdiff_exptl_absorpt_empirical_full_min 0.531

loop_
_space_group_symop_operation_xyz
'x, y, z'
'-x+1/2, -y, z+1/2'
'-x, y+1/2, -z+1/2'
'x+1/2, -y+1/2, -z'

loop_
_atom_site_label
_atom_site_type_symbol
_atom_site_fract_x
_atom_site_fract_y
_atom_site_fract_z
_atom_site_U_iso_or_equiv
_atom_site_adp_type
_atom_site_occupancy
_atom_site_site_symmetry_order
_atom_site_calc_flag
_atom_site_refinement_flags_posn
_atom_site_refinement_flags_adp
_atom_site_refinement_flags_occupancy
_atom_site_disorder_assembly
_atom_site_disorder_group
O1 O 0.5438(2) 0.39102(12) 0.75345(7) 0.0131(3) Uani 1 1 d . . . . .
H1 H 0.639(5) 0.349(2) 0.7454(13) 0.020 Uiso 1 1 d . U . . .
O2 O 0.3816(2) 0.07130(12) 0.66646(7) 0.0143(3) Uani 1 1 d . . . . .
H2 H 0.410(4) 0.016(3) 0.6925(13) 0.021 Uiso 1 1 d . U . . .
O3 O 0.5138(2) 0.17856(12) 0.82978(7) 0.0152(3) Uani 1 1 d . . . . .
O4 O 0.1685(2) 0.24996(13) 0.65634(7) 0.0138(3) Uani 1 1 d . . . . .
H4 H 0.167(4) 0.184(3) 0.6443(14) 0.021 Uiso 1 1 d . U . . .
O5 O 0.7419(2) 0.47645(13) 0.55200(8) 0.0169(3) Uani 1 1 d . . . . .
O6 O -0.1218(2) 0.26230(13) 0.74318(8) 0.0160(3) Uani 1 1 d . . . . .
H6 H -0.090(5) 0.265(3) 0.7063(15) 0.024 Uiso 1 1 d . U . . .
O7 O 0.3104(2) 0.43664(14) 0.59476(7) 0.0170(3) Uani 1 1 d . . . . .
H7 H 0.246(5) 0.372(3) 0.5933(15) 0.025 Uiso 1 1 d . U . . .
C1 C 0.3621(3) 0.23207(17) 0.83021(10) 0.0126(4) Uani 1 1 d . . . . .
C2 C 0.6060(3) 0.32859(18) 0.61229(10) 0.0124(4) Uani 1 1 d . . . . .
C3 C 0.7432(3) 0.36427(18) 0.56523(10) 0.0129(4) Uani 1 1 d . . . . .
C4 C 0.7280(3) 0.13894(19) 0.60006(10) 0.0143(4) Uani 1 1 d . . . . .
H4A H 0.725621 0.063779 0.612136 0.017 Uiso 1 1 calc R U . . .
C5 C 0.6028(3) 0.21599(18) 0.63015(10) 0.0125(4) Uani 1 1 d . . . . .
C6 C 0.1184(3) 0.31845(18) 0.90168(11) 0.0160(4) Uani 1 1 d . . . . .
C7 C 0.8656(3) 0.28788(19) 0.53475(10) 0.0156(4) Uani 1 1 d . . . . .
H7A H 0.953235 0.311666 0.503152 0.019 Uiso 1 1 calc R U . . .
C8 C 0.3049(3) 0.29434(18) 0.88845(11) 0.0159(4) Uani 1 1 d . . . . .
H8 H 0.400951 0.317945 0.917212 0.019 Uiso 1 1 calc R U . . .
C9 C 0.2298(3) 0.45661(18) 0.72940(10) 0.0138(4) Uani 1 1 d . . . . .
H9 H 0.238005 0.532004 0.718126 0.017 Uiso 1 1 calc R U . . .
C10 C 0.4657(3) 0.41418(18) 0.63960(10) 0.0135(4) Uani 1 1 d . . . . .
H10 H 0.538204 0.484254 0.645514 0.016 Uiso 1 1 calc R U . . .
C11 C 0.0786(3) 0.42290(18) 0.76471(10) 0.0144(4) Uani 1 1 d . . . . .
H11 H -0.008445 0.477190 0.779188 0.017 Uiso 1 1 calc R U . . .
C12 C 0.4767(3) 0.17340(17) 0.68591(10) 0.0120(4) Uani 1 1 d . . . . .
H12 H 0.560149 0.157836 0.723491 0.014 Uiso 1 1 calc R U . . .
C13 C -0.0370(3) 0.29303(19) 0.85257(10) 0.0160(5) Uani 1 1 d . . . . .
H13A H -0.144343 0.344930 0.858379 0.019 Uiso 1 1 calc R U . . .
H13B H -0.085938 0.217767 0.859893 0.019 Uiso 1 1 calc R U . . .
C14 C 0.3171(3) 0.25599(18) 0.70622(10) 0.0122(4) Uani 1 1 d . . . . .
C15 C 0.2194(3) 0.22744(18) 0.77251(10) 0.0128(4) Uani 1 1 d . . . . .
H15 H 0.172799 0.149911 0.769467 0.015 Uiso 1 1 calc R U . . .
C16 C 0.3883(3) 0.37868(18) 0.70680(10) 0.0121(4) Uani 1 1 d . . . . .
C17 C 0.8553(3) 0.17542(19) 0.55214(11) 0.0154(4) Uani 1 1 d . . . . .
H17 H 0.935158 0.123679 0.531306 0.019 Uiso 1 1 calc R U . . .
C18 C 0.0387(3) 0.30209(18) 0.78292(11) 0.0141(4) Uani 1 1 d . . . . .
C19 C 0.8965(4) 0.5195(2) 0.51227(12) 0.0204(5) Uani 1 1 d . . . . .
H19A H 0.885605 0.489126 0.469202 0.031 Uiso 1 1 calc R U . . .
H19B H 1.019637 0.498338 0.530651 0.031 Uiso 1 1 calc R U . . .
H19C H 0.887712 0.599780 0.510362 0.031 Uiso 1 1 calc R U . . .
C20 C 0.0537(4) 0.3666(2) 0.96508(11) 0.0228(5) Uani 1 1 d . . . . .
H20A H -0.031399 0.314473 0.986487 0.034 Uiso 1 1 calc R U . . .
H20B H -0.014362 0.435698 0.957518 0.034 Uiso 1 1 calc R U . . .
H20C H 0.165283 0.380545 0.992001 0.034 Uiso 1 1 calc R U . . .

loop_
_atom_site_aniso_label
_atom_site_aniso_U_11
_atom_site_aniso_U_22
_atom_site_aniso_U_33
_atom_site_aniso_U_23
_atom_site_aniso_U_13
_atom_site_aniso_U_12
O1 0.0091(7) 0.0149(7) 0.0152(7) -0.0024(6) -0.0020(6) 0.0018(6)
O2 0.0153(7) 0.0108(7) 0.0167(8) -0.0004(6) -0.0008(6) -0.0020(6)
O3 0.0112(7) 0.0172(7) 0.0172(8) 0.0018(6) -0.0005(6) 0.0020(6)
O4 0.0127(7) 0.0148(7) 0.0138(7) -0.0021(6) -0.0038(6) 0.0003(6)
O5 0.0145(8) 0.0157(7) 0.0207(8) 0.0043(6) 0.0049(6) 0.0002(6)
O6 0.0091(7) 0.0222(8) 0.0167(8) -0.0025(6) -0.0003(6) -0.0020(6)
O7 0.0160(8) 0.0186(8) 0.0163(7) 0.0036(6) -0.0031(6) 0.0029(7)
C1 0.0102(10) 0.0128(9) 0.0149(10) 0.0032(8) 0.0002(8) -0.0023(8)
C2 0.0106(10) 0.0145(10) 0.0121(9) -0.0006(8) -0.0014(8) 0.0014(8)
C3 0.0094(10) 0.0148(10) 0.0145(10) 0.0005(8) -0.0023(8) -0.0010(8)
C4 0.0133(10) 0.0155(10) 0.0140(10) -0.0007(8) -0.0018(8) 0.0015(8)
C5 0.0097(10) 0.0164(10) 0.0114(10) -0.0007(8) -0.0015(8) -0.0009(9)
C6 0.0192(11) 0.0134(9) 0.0155(10) 0.0016(8) 0.0027(9) -0.0006(9)
C7 0.0115(10) 0.0211(11) 0.0142(10) 0.0007(8) 0.0011(8) 0.0011(9)
C8 0.0161(11) 0.0175(10) 0.0140(10) -0.0003(8) -0.0029(9) -0.0008(9)
C9 0.0146(10) 0.0135(10) 0.0134(10) -0.0013(8) -0.0022(8) 0.0014(8)
C10 0.0118(10) 0.0141(10) 0.0146(10) 0.0003(8) -0.0010(8) -0.0001(9)
C11 0.0115(10) 0.0168(10) 0.0150(10) -0.0022(8) -0.0012(8) 0.0030(8)
C12 0.0121(10) 0.0110(9) 0.0128(10) 0.0002(7) -0.0004(8) -0.0013(8)
C13 0.0134(10) 0.0177(10) 0.0170(11) -0.0006(8) 0.0045(8) 0.0005(9)
C14 0.0091(9) 0.0157(10) 0.0119(9) 0.0001(7) -0.0022(8) 0.0004(8)
C15 0.0114(10) 0.0134(9) 0.0135(10) -0.0008(8) -0.0004(8) -0.0002(8)
C16 0.0091(10) 0.0151(10) 0.0123(10) -0.0012(8) -0.0023(8) -0.0006(8)
C17 0.0115(10) 0.0192(10) 0.0156(10) -0.0026(8) 0.0000(9) 0.0015(9)
C18 0.0098(10) 0.0167(10) 0.0159(10) -0.0012(8) -0.0010(8) 0.0000(9)
C19 0.0149(11) 0.0208(11) 0.0253(12) 0.0065(9) 0.0051(9) -0.0002(9)
C20 0.0232(12) 0.0258(11) 0.0196(12) -0.0046(10) 0.0042(10) -0.0001(11)

loop_
_atom_type_symbol
_atom_type_description
_atom_type_scat_dispersion_real
_atom_type_scat_dispersion_imag
_atom_type_scat_source
C C 0.0181 0.0091 'International Tables Vol C Tables 4.2.6.8 and 6.1.1.4'
H H 0.0000 0.0000 'International Tables Vol C Tables 4.2.6.8 and 6.1.1.4'
O O 0.0492 0.0322 'International Tables Vol C Tables 4.2.6.8 and 6.1.1.4'

loop_
_geom_angle_atom_site_label_1
_geom_angle_atom_site_label_2
_geom_angle_atom_site_label_3
_geom_angle
_geom_angle_site_symmetry_1
_geom_angle_site_symmetry_3
_geom_angle_publ_flag
C16 O1 H1 112.4(19) . . ?
C12 O2 H2 111.6(19) . . ?
C14 O4 H4 106(2) . . ?
C3 O5 C19 117.34(17) . . ?
C18 O6 H6 109(2) . . ?
C10 O7 H7 103(2) . . ?
O3 C1 C8 120.0(2) . . ?
O3 C1 C15 121.22(18) . . ?
C8 C1 C15 118.56(18) . . ?
C3 C2 C10 118.38(19) . . ?
C5 C2 C3 118.70(19) . . ?
C5 C2 C10 122.90(19) . . ?
O5 C3 C2 115.23(18) . . ?
O5 C3 C7 123.8(2) . . ?
C7 C3 C2 121.0(2) . . ?
C5 C4 H4A 120.2 . . ?
C17 C4 H4A 120.2 . . ?
C17 C4 C5 119.6(2) . . ?
C2 C5 C4 120.4(2) . . ?
C2 C5 C12 121.91(19) . . ?
C4 C5 C12 117.54(19) . . ?
C8 C6 C13 120.0(2) . . ?
C8 C6 C20 123.0(2) . . ?
C20 C6 C13 117.0(2) . . ?
C3 C7 H7A 120.5 . . ?
C3 C7 C17 119.0(2) . . ?
C17 C7 H7A 120.5 . . ?
C1 C8 H8 118.9 . . ?
C6 C8 C1 122.1(2) . . ?
C6 C8 H8 118.9 . . ?
C11 C9 H9 118.4 . . ?
C11 C9 C16 123.2(2) . . ?
C16 C9 H9 118.4 . . ?
O7 C10 C2 111.13(17) . . ?
O7 C10 H10 107.3 . . ?
O7 C10 C16 111.79(17) . . ?
C2 C10 H10 107.3 . . ?
C2 C10 C16 111.61(17) . . ?
C16 C10 H10 107.3 . . ?
C9 C11 H11 117.8 . . ?
C9 C11 C18 124.4(2) . . ?
C18 C11 H11 117.8 . . ?
O2 C12 C5 109.30(16) . . ?
O2 C12 H12 109.0 . . ?
O2 C12 C14 107.15(17) . . ?
C5 C12 H12 109.0 . . ?
C5 C12 C14 113.44(17) . . ?
C14 C12 H12 109.0 . . ?
C6 C13 H13A 109.2 . . ?
C6 C13 H13B 109.2 . . ?
C6 C13 C18 112.05(18) . . ?
H13A C13 H13B 107.9 . . ?
C18 C13 H13A 109.2 . . ?
C18 C13 H13B 109.2 . . ?
O4 C14 C12 106.19(16) . . ?
O4 C14 C15 107.80(16) . . ?
O4 C14 C16 106.00(16) . . ?
C12 C14 C15 114.01(17) . . ?
C12 C14 C16 112.65(17) . . ?
C16 C14 C15 109.69(17) . . ?
C1 C15 C14 113.11(17) . . ?
C1 C15 H15 106.9 . . ?
C1 C15 C18 112.61(17) . . ?
C14 C15 H15 106.9 . . ?
C18 C15 C14 110.01(17) . . ?
C18 C15 H15 106.9 . . ?
O1 C16 C9 105.48(16) . . ?
O1 C16 C10 108.25(17) . . ?
O1 C16 C14 109.64(16) . . ?
C9 C16 C10 110.95(17) . . ?
C9 C16 C14 111.03(17) . . ?
C10 C16 C14 111.28(16) . . ?
C4 C17 C7 121.2(2) . . ?
C4 C17 H17 119.4 . . ?
C7 C17 H17 119.4 . . ?
O6 C18 C11 108.00(17) . . ?
O6 C18 C13 104.28(17) . . ?
O6 C18 C15 110.13(17) . . ?
C11 C18 C13 111.16(18) . . ?
C11 C18 C15 111.67(18) . . ?
C13 C18 C15 111.28(18) . . ?
O5 C19 H19A 109.5 . . ?
O5 C19 H19B 109.5 . . ?
O5 C19 H19C 109.5 . . ?
H19A C19 H19B 109.5 . . ?
H19A C19 H19C 109.5 . . ?
H19B C19 H19C 109.5 . . ?
C6 C20 H20A 109.5 . . ?
C6 C20 H20B 109.5 . . ?
C6 C20 H20C 109.5 . . ?
H20A C20 H20B 109.5 . . ?
H20A C20 H20C 109.5 . . ?
H20B C20 H20C 109.5 . . ?

loop_
_geom_bond_atom_site_label_1
_geom_bond_atom_site_label_2
_geom_bond_distance
_geom_bond_site_symmetry_2
_geom_bond_publ_flag
O1 H1 0.84(3) . ?
O1 C16 1.444(2) . ?
O2 H2 0.87(3) . ?
O2 C12 1.438(2) . ?
O3 C1 1.221(3) . ?
O4 H4 0.82(3) . ?
O4 C14 1.449(2) . ?
O5 C3 1.365(3) . ?
O5 C19 1.435(3) . ?
O6 H6 0.79(3) . ?
O6 C18 1.452(3) . ?
O7 H7 0.89(3) . ?
O7 C10 1.436(3) . ?
C1 C8 1.463(3) . ?
C1 C15 1.541(3) . ?
C2 C3 1.417(3) . ?
C2 C5 1.392(3) . ?
C2 C10 1.511(3) . ?
C3 C7 1.389(3) . ?
C4 H4A 0.9300 . ?
C4 C5 1.402(3) . ?
C4 C17 1.388(3) . ?
C5 C12 1.524(3) . ?
C6 C8 1.340(3) . ?
C6 C13 1.500(3) . ?
C6 C20 1.493(3) . ?
C7 H7A 0.9300 . ?
C7 C17 1.390(3) . ?
C8 H8 0.9300 . ?
C9 H9 0.9300 . ?
C9 C11 1.329(3) . ?
C9 C16 1.505(3) . ?
C10 H10 0.9800 . ?
C10 C16 1.541(3) . ?
C11 H11 0.9300 . ?
C11 C18 1.513(3) . ?
C12 H12 0.9800 . ?
C12 C14 1.532(3) . ?
C13 H13A 0.9700 . ?
C13 H13B 0.9700 . ?
C13 C18 1.528(3) . ?
C14 C15 1.558(3) . ?
C14 C16 1.542(3) . ?
C15 H15 0.9800 . ?
C15 C18 1.542(3) . ?
C17 H17 0.9300 . ?
C19 H19A 0.9600 . ?
C19 H19B 0.9600 . ?
C19 H19C 0.9600 . ?
C20 H20A 0.9600 . ?
C20 H20B 0.9600 . ?
C20 H20C 0.9600 . ?

loop_
_geom_hbond_atom_site_label_D
_geom_hbond_atom_site_label_H
_geom_hbond_atom_site_label_A
_geom_hbond_distance_DH
_geom_hbond_distance_HA
_geom_hbond_distance_DA
_geom_hbond_angle_DHA
_geom_hbond_site_symmetry_A
_geom_hbond_publ_flag
O1 H1 O6 0.84(3) 1.94(3) 2.770(2) 168(3) 1_655 yes
O2 H2 O1 0.87(3) 1.89(3) 2.756(2) 176(3) 3_646 yes
O6 H6 O4 0.79(3) 2.06(3) 2.681(2) 136(3) . yes
O7 H7 O4 0.89(3) 2.02(3) 2.740(2) 137(3) . yes

loop_
_geom_torsion_atom_site_label_1
_geom_torsion_atom_site_label_2
_geom_torsion_atom_site_label_3
_geom_torsion_atom_site_label_4
_geom_torsion
_geom_torsion_site_symmetry_1
_geom_torsion_site_symmetry_2
_geom_torsion_site_symmetry_3
_geom_torsion_site_symmetry_4
_geom_torsion_publ_flag
O2 C12 C14 O4 -45.7(2) . . . . ?
O2 C12 C14 C15 72.9(2) . . . . ?
O2 C12 C14 C16 -161.28(16) . . . . ?
O3 C1 C8 C6 -154.5(2) . . . . ?
O3 C1 C15 C14 -53.9(3) . . . . ?
O3 C1 C15 C18 -179.43(19) . . . . ?
O4 C14 C15 C1 -179.41(16) . . . . ?
O4 C14 C15 C18 -52.5(2) . . . . ?
O4 C14 C16 O1 -177.42(16) . . . . ?
O4 C14 C16 C9 66.4(2) . . . . ?
O4 C14 C16 C10 -57.7(2) . . . . ?
O5 C3 C7 C17 179.8(2) . . . . ?
O7 C10 C16 O1 -162.69(16) . . . . ?
O7 C10 C16 C9 -47.4(2) . . . . ?
O7 C10 C16 C14 76.8(2) . . . . ?
C1 C15 C18 O6 -156.74(17) . . . . ?
C1 C15 C18 C11 83.3(2) . . . . ?
C1 C15 C18 C13 -41.6(2) . . . . ?
C2 C3 C7 C17 -1.5(3) . . . . ?
C2 C5 C12 O2 135.9(2) . . . . ?
C2 C5 C12 C14 16.4(3) . . . . ?
C2 C10 C16 O1 72.1(2) . . . . ?
C2 C10 C16 C9 -172.58(17) . . . . ?
C2 C10 C16 C14 -48.4(2) . . . . ?
C3 C2 C5 C4 -2.6(3) . . . . ?
C3 C2 C5 C12 172.68(18) . . . . ?
C3 C2 C10 O7 77.9(2) . . . . ?
C3 C2 C10 C16 -156.57(18) . . . . ?
C3 C7 C17 C4 -1.2(3) . . . . ?
C4 C5 C12 O2 -48.7(2) . . . . ?
C4 C5 C12 C14 -168.24(18) . . . . ?
C5 C2 C3 O5 -177.77(19) . . . . ?
C5 C2 C3 C7 3.4(3) . . . . ?
C5 C2 C10 O7 -100.5(2) . . . . ?
C5 C2 C10 C16 25.1(3) . . . . ?
C5 C4 C17 C7 2.0(3) . . . . ?
C5 C12 C14 O4 75.0(2) . . . . ?
C5 C12 C14 C15 -166.40(17) . . . . ?
C5 C12 C14 C16 -40.6(2) . . . . ?
C6 C13 C18 O6 173.46(17) . . . . ?
C6 C13 C18 C11 -70.4(2) . . . . ?
C6 C13 C18 C15 54.7(2) . . . . ?
C8 C1 C15 C14 131.4(2) . . . . ?
C8 C1 C15 C18 5.9(3) . . . . ?
C8 C6 C13 C18 -31.1(3) . . . . ?
C9 C11 C18 O6 -105.5(2) . . . . ?
C9 C11 C18 C13 140.7(2) . . . . ?
C9 C11 C18 C15 15.8(3) . . . . ?
C10 C2 C3 O5 3.8(3) . . . . ?
C10 C2 C3 C7 -175.00(19) . . . . ?
C10 C2 C5 C4 175.76(19) . . . . ?
C10 C2 C5 C12 -9.0(3) . . . . ?
C11 C9 C16 O1 -97.1(2) . . . . ?
C11 C9 C16 C10 145.9(2) . . . . ?
C11 C9 C16 C14 21.6(3) . . . . ?
C12 C14 C15 C1 63.0(2) . . . . ?
C12 C14 C15 C18 -170.15(17) . . . . ?
C12 C14 C16 O1 -61.7(2) . . . . ?
C12 C14 C16 C9 -177.85(17) . . . . ?
C12 C14 C16 C10 58.0(2) . . . . ?
C13 C6 C8 C1 -7.0(3) . . . . ?
C14 C15 C18 O6 76.1(2) . . . . ?
C14 C15 C18 C11 -43.9(2) . . . . ?
C14 C15 C18 C13 -168.77(17) . . . . ?
C15 C1 C8 C6 20.2(3) . . . . ?
C15 C14 C16 O1 66.5(2) . . . . ?
C15 C14 C16 C9 -49.7(2) . . . . ?
C15 C14 C16 C10 -173.82(17) . . . . ?
C16 C9 C11 C18 -4.2(3) . . . . ?
C16 C14 C15 C1 -64.4(2) . . . . ?
C16 C14 C15 C18 62.5(2) . . . . ?
C17 C4 C5 C2 -0.1(3) . . . . ?
C17 C4 C5 C12 -175.54(19) . . . . ?
C19 O5 C3 C2 170.85(18) . . . . ?
C19 O5 C3 C7 -10.4(3) . . . . ?
C20 C6 C8 C1 170.7(2) . . . . ?
C20 C6 C13 C18 151.1(2) . . . . ?
